data_7029218
loop_
_publ_author_name
'Wu, Bing-Yan'
'Yang, Chen-I'
'Nakano, Motohiro'
'Lee, Gene-Hsiang'

_publ_section_title
;
 Ferromagnetic interaction and slow magnetic relaxation in a Co3
 cluster-based three-dimensional framework.
;
_journal_issue 1
_journal_name_full 'Dalton transactions (Cambridge, England : 2003)'
_journal_page_first 47
_journal_page_last 50
_journal_paper_doi 10.1039/c3dt51997j
_journal_volume 43
_journal_year 2014
_chemical_formula_sum 'C36 H48 Co3 N30 O6'
_chemical_formula_weight 1173.83
_chemical_name_systematic
; 
 ? 
;
_space_group_IT_number 58
_symmetry_cell_setting orthorhombic
_symmetry_space_group_name_Hall '-P 2 2n'
_symmetry_space_group_name_H-M 'P n n m'
_atom_sites_solution_hydrogens geom
_atom_sites_solution_primary direct
_atom_sites_solution_secondary difmap
_audit_creation_method SHELXL-97
_cell_angle_alpha 90.00
_cell_angle_beta 90.00
_cell_angle_gamma 90.00
_cell_formula_units_Z 2
_cell_length_a 12.2143(13)
_cell_length_b 13.8051(15)
_cell_length_c 16.5293(17)
_cell_measurement_reflns_used 1765
_cell_measurement_temperature 150(2)
_cell_measurement_theta_max 22.46
_cell_measurement_theta_min 2.23
_cell_volume 2787.2(5)
_computing_cell_refinement 'Bruker SAINT'
_computing_data_collection 'Bruker SMART'
_computing_data_reduction 'Bruker SAINT'
_computing_molecular_graphics 'Bruker SHELXTL'
_computing_publication_material 'Bruker SHELXTL'
_computing_structure_refinement 'SHELXL-97 (Sheldrick, 1997)'
_computing_structure_solution 'SHELXS-97 (Sheldrick, 1990)'
_diffrn_ambient_temperature 150(2)
_diffrn_measured_fraction_theta_full 1.000
_diffrn_measured_fraction_theta_max 1.000
_diffrn_measurement_device_type 'BRUKER SMART APEXCCD area detector'
_diffrn_measurement_method 'omega scans'
_diffrn_radiation_monochromator graphite
_diffrn_radiation_source 'fine-focus sealed tube'
_diffrn_radiation_type MoK\a
_diffrn_radiation_wavelength 0.71073
_diffrn_reflns_av_R_equivalents 0.0847
_diffrn_reflns_av_sigmaI/netI 0.0539
_diffrn_reflns_limit_h_max 14
_diffrn_reflns_limit_h_min -14
_diffrn_reflns_limit_k_max 16
_diffrn_reflns_limit_k_min -16
_diffrn_reflns_limit_l_max 19
_diffrn_reflns_limit_l_min -17
_diffrn_reflns_number 13900
_diffrn_reflns_theta_full 25.00
_diffrn_reflns_theta_max 25.00
_diffrn_reflns_theta_min 1.92
_exptl_absorpt_coefficient_mu 0.951
_exptl_absorpt_correction_T_max 0.8863
_exptl_absorpt_correction_T_min 0.8039
_exptl_absorpt_correction_type multi-scan
_exptl_crystal_colour orange
_exptl_crystal_density_diffrn 1.399
_exptl_crystal_density_meas ?
_exptl_crystal_density_method 'not measured'
_exptl_crystal_description block
_exptl_crystal_F_000 1206
_exptl_crystal_size_max 0.24
_exptl_crystal_size_mid 0.13
_exptl_crystal_size_min 0.13
_refine_diff_density_max 2.026
_refine_diff_density_min -1.379
_refine_diff_density_rms 0.174
_refine_ls_extinction_method none
_refine_ls_goodness_of_fit_ref 1.211
_refine_ls_hydrogen_treatment constr
_refine_ls_matrix_type full
_refine_ls_number_parameters 176
_refine_ls_number_reflns 2557
_refine_ls_number_restraints 12
_refine_ls_restrained_S_all 1.209
_refine_ls_R_factor_all 0.1142
_refine_ls_R_factor_gt 0.1039
_refine_ls_shift/su_max 0.002
_refine_ls_shift/su_mean 0.000
_refine_ls_structure_factor_coef Fsqd
_refine_ls_weighting_details 'calc w=1/[\s^2^(Fo^2^)+(0.1054P)^2^+30.1582P] where P=(Fo^2^+2Fc^2^)/3'
_refine_ls_weighting_scheme calc
_refine_ls_wR_factor_gt 0.2530
_refine_ls_wR_factor_ref 0.2595
_reflns_number_gt 2297
_reflns_number_total 2557
_reflns_threshold_expression >2sigma(I)
_cod_data_source_file c3dt51997j.txt
_cod_data_source_block ic15703
_cod_depositor_comments
;
The following automatic conversions were performed:

'_symmetry_cell_setting' value 'Orthorhombic' changed to
'orthorhombic' according to
/usr/data/users/saulius/automatic-downloads/current/RSC/lib/dictionaries/cif_core.dic
dictionary named 'cif_core.dic' version 2.4.2 from 2011-04-26.

Automatic conversion script
Id: cif_fix_values 2281 2013-09-26 08:29:07Z andrius 

The following automatic conversions were performed:

'_exptl_crystal_density_meas' value 'not_measured' was changed to '?'
- the value is perceived as not measured.

Automatic conversion script
Id: cif_fix_values 3008 2015-01-20 13:52:24Z robertas 
;
_cod_original_sg_symbol_H-M Pnnm
_cod_database_code 7029218

loop_
_symmetry_equiv_pos_as_xyz
'x, y, z'
'-x, -y, z'
'-x+1/2, y+1/2, -z+1/2'
'x+1/2, -y+1/2, -z+1/2'
'-x, -y, -z'
'x, y, -z'
'x-1/2, -y-1/2, z-1/2'
'-x-1/2, y-1/2, z-1/2'

loop_
_atom_site_label
_atom_site_type_symbol
_atom_site_fract_x
_atom_site_fract_y
_atom_site_fract_z
_atom_site_U_iso_or_equiv
_atom_site_adp_type
_atom_site_occupancy
_atom_site_symmetry_multiplicity
_atom_site_calc_flag
_atom_site_refinement_flags
_atom_site_disorder_assembly
_atom_site_disorder_group
Co1 Co 1.0000 0.0000 0.5000 0.0097(5) Uani 1 4 d S . .
Co2 Co 1.06725(11) 0.23852(9) 0.5000 0.0113(4) Uani 1 2 d S . .
O1 O 0.9969(7) 0.3743(5) 0.5000 0.0248(18) Uani 1 2 d S . .
H1 H 0.9963 0.3972 0.4529 0.037 Uiso 1 1 d R . .
N1 N 0.6723(5) 0.2215(5) 0.9009(4) 0.0212(14) Uani 1 1 d . . .
N2 N 0.8667(5) 0.0725(4) 0.6537(4) 0.0182(14) Uani 1 1 d . . .
N3 N 0.9309(5) 0.0915(4) 0.5896(4) 0.0148(13) Uani 1 1 d . . .
N4 N 0.9548(5) 0.1849(4) 0.5874(4) 0.0151(13) Uani 1 1 d . . .
N5 N 0.9068(5) 0.2301(5) 0.6488(4) 0.0205(15) Uani 1 1 d . . .
N6 N 1.1313(7) 0.0954(6) 0.5000 0.0168(19) Uani 1 2 d S . .
N7 N 1.2262(8) 0.0731(7) 0.5000 0.028(2) Uani 1 2 d S . .
N8 N 1.3161(12) 0.0541(10) 0.4849(12) 0.045(5) Uiso 0.50 1 d P . .
C1 C 0.6943(7) 0.2899(6) 0.8461(5) 0.0252(18) Uani 1 1 d . . .
H1A H 0.6678 0.3536 0.8554 0.030 Uiso 1 1 calc R . .
C2 C 0.7535(7) 0.2725(6) 0.7769(5) 0.0280(19) Uani 1 1 d . . .
H2 H 0.7684 0.3236 0.7399 0.034 Uiso 1 1 calc R . .
C3 C 0.7913(7) 0.1787(6) 0.7614(5) 0.0226(17) Uani 1 1 d . . .
C4 C 0.7679(9) 0.1085(6) 0.8183(6) 0.040(3) Uani 1 1 d . . .
H4 H 0.7923 0.0438 0.8107 0.048 Uiso 1 1 calc R . .
C5 C 0.7083(8) 0.1334(6) 0.8865(6) 0.033(2) Uani 1 1 d . . .
H5 H 0.6925 0.0841 0.9249 0.040 Uiso 1 1 calc R . .
C6 C 0.8537(6) 0.1604(5) 0.6879(5) 0.0203(17) Uani 1 1 d . . .
O2 O 0.483(2) 0.010(2) 0.1333(10) 0.079(6) Uiso 0.50 1 d PD A -1
N9 N 0.514(3) 0.0074(18) 0.2714(10) 0.069(6) Uiso 0.50 1 d PD A -1
C7 C 0.4840(18) 0.0535(15) 0.1993(11) 0.047(5) Uiso 0.50 1 d PD A -1
H7 H 0.4642 0.1200 0.2007 0.057 Uiso 0.50 1 calc PR A -1
C8 C 0.498(3) -0.0974(18) 0.278(3) 0.121(15) Uani 0.50 1 d PD A -1
H8A H 0.5228 -0.1195 0.3314 0.182 Uiso 0.50 1 calc PR A -1
H8B H 0.5394 -0.1304 0.2358 0.182 Uiso 0.50 1 calc PR A -1
H8C H 0.4196 -0.1124 0.2720 0.182 Uiso 0.50 1 calc PR A -1
C9 C 0.509(4) 0.059(3) 0.3491(19) 0.133(16) Uiso 0.50 1 d PD A -1
H9A H 0.5321 0.0160 0.3928 0.199 Uiso 0.50 1 calc PR A -1
H9B H 0.4339 0.0812 0.3590 0.199 Uiso 0.50 1 calc PR A -1
H9C H 0.5580 0.1157 0.3472 0.199 Uiso 0.50 1 calc PR A -1
O3 O 0.655(3) 0.209(3) 0.475(3) 0.24(2) Uiso 0.50 1 d PD B -1
N10 N 0.652(4) 0.361(3) 0.412(3) 0.28(3) Uiso 0.50 1 d PD B -1
C10 C 0.601(3) 0.282(3) 0.452(3) 0.22(2) Uiso 0.50 1 d PD B -1
H10 H 0.5246 0.2847 0.4626 0.266 Uiso 0.50 1 calc PR B -1
C11 C 0.737(4) 0.408(4) 0.461(3) 0.25(4) Uiso 0.50 1 d PD B -1
H11A H 0.8082 0.3988 0.4350 0.379 Uiso 0.50 1 d PR B -1
H11B H 0.7379 0.3793 0.5151 0.379 Uiso 0.50 1 d PR B -1
H11C H 0.7211 0.4775 0.4652 0.379 Uiso 0.50 1 d PR B -1
C12 C 0.576(4) 0.410(4) 0.356(3) 0.22(2) Uiso 0.50 1 d PD B -1
H12A H 0.6146 0.4241 0.3057 0.333 Uiso 0.50 1 d PR B -1
H12B H 0.5504 0.4706 0.3807 0.333 Uiso 0.50 1 d PR B -1
H12C H 0.5138 0.3675 0.3456 0.333 Uiso 0.50 1 d PR B -1

loop_
_atom_site_aniso_label
_atom_site_aniso_U_11
_atom_site_aniso_U_22
_atom_site_aniso_U_33
_atom_site_aniso_U_23
_atom_site_aniso_U_13
_atom_site_aniso_U_12
Co1 0.0144(9) 0.0092(9) 0.0056(9) 0.000 0.000 0.0000(7)
Co2 0.0175(7) 0.0093(7) 0.0072(7) 0.000 0.000 -0.0004(5)
O1 0.037(4) 0.017(4) 0.020(4) 0.000 0.000 0.007(4)
N1 0.029(3) 0.018(3) 0.018(3) -0.003(3) 0.006(3) 0.003(3)
N2 0.026(3) 0.015(3) 0.013(3) -0.001(3) 0.007(3) 0.004(3)
N3 0.019(3) 0.014(3) 0.011(3) -0.001(2) 0.006(3) -0.002(2)
N4 0.023(3) 0.013(3) 0.009(3) 0.002(2) 0.001(3) 0.004(3)
N5 0.026(3) 0.018(3) 0.018(3) -0.004(3) 0.009(3) 0.007(3)
N6 0.016(5) 0.015(4) 0.020(5) 0.000 0.000 0.000(4)
N7 0.019(5) 0.024(5) 0.041(6) 0.000 0.000 0.005(4)
C1 0.037(5) 0.016(4) 0.022(4) 0.000(3) 0.009(4) 0.005(4)
C2 0.045(5) 0.018(4) 0.021(4) 0.003(3) 0.013(4) -0.001(4)
C3 0.032(4) 0.021(4) 0.015(4) -0.004(3) 0.008(3) 0.002(3)
C4 0.064(6) 0.017(4) 0.038(6) -0.002(4) 0.030(5) 0.000(4)
C5 0.055(6) 0.016(4) 0.028(5) 0.003(4) 0.025(4) 0.001(4)
C6 0.025(4) 0.019(4) 0.017(4) 0.000(3) 0.005(3) 0.000(3)
C8 0.14(3) 0.050(17) 0.18(4) -0.02(2) -0.03(3) 0.00(2)

loop_
_atom_type_symbol
_atom_type_description
_atom_type_scat_dispersion_real
_atom_type_scat_dispersion_imag
_atom_type_scat_source
C C 0.0033 0.0016 'International Tables Vol C Tables 4.2.6.8 and 6.1.1.4'
H H 0.0000 0.0000 'International Tables Vol C Tables 4.2.6.8 and 6.1.1.4'
N N 0.0061 0.0033 'International Tables Vol C Tables 4.2.6.8 and 6.1.1.4'
O O 0.0106 0.0060 'International Tables Vol C Tables 4.2.6.8 and 6.1.1.4'
Co Co 0.3494 0.9721 'International Tables Vol C Tables 4.2.6.8 and 6.1.1.4'

loop_
_geom_angle_atom_site_label_1
_geom_angle_atom_site_label_2
_geom_angle_atom_site_label_3
_geom_angle
_geom_angle_site_symmetry_1
_geom_angle_site_symmetry_3
N6 Co1 N6 179.999(1) 5_756 .
N6 Co1 N3 86.0(2) 5_756 5_756
N6 Co1 N3 94.0(2) . 5_756
N6 Co1 N3 86.0(2) 5_756 2_755
N6 Co1 N3 94.0(2) . 2_755
N3 Co1 N3 88.5(3) 5_756 2_755
N6 Co1 N3 94.0(2) 5_756 .
N6 Co1 N3 86.0(2) . .
N3 Co1 N3 180.0(3) 5_756 .
N3 Co1 N3 91.5(3) 2_755 .
N6 Co1 N3 94.0(2) 5_756 6_556
N6 Co1 N3 86.0(2) . 6_556
N3 Co1 N3 91.5(3) 5_756 6_556
N3 Co1 N3 179.998(1) 2_755 6_556
N3 Co1 N3 88.5(3) . 6_556
O1 Co2 N6 177.0(3) . .
O1 Co2 N4 92.7(2) . 6_556
N6 Co2 N4 85.1(2) . 6_556
O1 Co2 N4 92.7(2) . .
N6 Co2 N4 85.1(2) . .
N4 Co2 N4 85.5(3) 6_556 .
O1 Co2 N1 90.9(2) . 7_665
N6 Co2 N1 91.1(2) . 7_665
N4 Co2 N1 87.6(2) 6_556 7_665
N4 Co2 N1 172.4(2) . 7_665
O1 Co2 N1 90.9(2) . 4_556
N6 Co2 N1 91.1(2) . 4_556
N4 Co2 N1 172.4(2) 6_556 4_556
N4 Co2 N1 87.6(2) . 4_556
N1 Co2 N1 99.1(4) 7_665 4_556
C5 N1 C1 117.6(7) . .
C5 N1 Co2 125.0(5) . 7_566
C1 N1 Co2 117.1(5) . 7_566
N3 N2 C6 102.9(6) . .
N4 N3 N2 109.9(6) . .
N4 N3 Co1 118.3(4) . .
N2 N3 Co1 131.7(5) . .
N3 N4 N5 109.9(6) . .
N3 N4 Co2 120.0(4) . .
N5 N4 Co2 129.8(5) . .
N4 N5 C6 104.3(6) . .
N7 N6 Co1 125.8(8) . .
N7 N6 Co2 126.5(7) . .
Co1 N6 Co2 107.8(4) . .
N8 N7 N8 25(2) . 6_556
N8 N7 N6 167.4(10) . .
N8 N7 N6 167.4(10) 6_556 .
N8 N8 N7 77.5(10) 6_556 .
N1 C1 C2 123.2(7) . .
C1 C2 C3 119.1(7) . .
C4 C3 C2 117.2(7) . .
C4 C3 C6 123.8(7) . .
C2 C3 C6 119.0(7) . .
C3 C4 C5 119.3(8) . .
N1 C5 C4 123.5(8) . .
N5 C6 N2 113.0(7) . .
N5 C6 C3 122.4(7) . .
N2 C6 C3 124.6(7) . .
C7 N9 C8 119(3) . .
C7 N9 C9 121(3) . .
C8 N9 C9 114(3) . .
O2 C7 N9 122(2) . .
C10 N10 C11 113(2) . .
C10 N10 C12 112(2) . .
C11 N10 C12 126(2) . .
O3 C10 N10 122(3) . .

loop_
_geom_bond_atom_site_label_1
_geom_bond_atom_site_label_2
_geom_bond_distance
_geom_bond_site_symmetry_2
Co1 N6 2.075(8) 5_756
Co1 N6 2.075(8) .
Co1 N3 2.121(6) 5_756
Co1 N3 2.121(6) 2_755
Co1 N3 2.121(6) .
Co1 N3 2.121(6) 6_556
Co2 O1 2.062(8) .
Co2 N6 2.126(9) .
Co2 N4 2.126(6) 6_556
Co2 N4 2.126(6) .
Co2 N1 2.153(6) 7_665
Co2 N1 2.153(6) 4_556
N1 C5 1.315(10) .
N1 C1 1.336(10) .
N1 Co2 2.153(6) 7_566
N2 N3 1.344(8) .
N2 C6 1.348(10) .
N3 N4 1.322(8) .
N4 N5 1.328(8) .
N5 C6 1.328(10) .
N6 N7 1.199(12) .
N7 N8 1.156(17) .
N7 N8 1.156(17) 6_556
N8 N8 0.50(4) 6_556
C1 C2 1.374(11) .
C2 C3 1.399(11) .
C3 C4 1.379(12) .
C3 C6 1.457(10) .
C4 C5 1.385(12) .
O2 C7 1.246(17) .
N9 C7 1.399(17) .
N9 C8 1.465(19) .
N9 C9 1.473(19) .
O3 C10 1.263(19) .
N10 C10 1.419(19) .
N10 C11 1.463(19) .
N10 C12 1.464(18) .
